data_7719308
loop_
_publ_author_name
'Swati, ?'
'Jana, Subhendu'
'Barman, Sayani'
'Yadav, Sweta'
'Prakash, Jai'

_publ_section_title
;
 Semiconductor-to-semimetal transition on Te doping in a new
 semiconducting material
 Ba<sub>2.75</sub>Pb<sub>1.1</sub>Sb<sub>4.1</sub>Se<sub>10</sub>.
;
_journal_issue 36
_journal_name_full 'Dalton transactions (Cambridge, England : 2003)'
_journal_page_first 13459
_journal_page_last 13471
_journal_paper_doi 10.1039/d5dt01185j
_journal_volume 54
_journal_year 2025
_chemical_formula_sum 'Ba2.75 Pb1.16 Sb4.09 Se10'
_chemical_formula_weight 1906.58
_space_group_crystal_system monoclinic
_space_group_IT_number 14
_space_group_name_Hall '-P 2ybc'
_space_group_name_H-M_alt 'P 1 21/c 1'
_audit_creation_method SHELXL-2017/1
_audit_update_record
;
2025-07-28 deposited with the CCDC.	2025-08-11 downloaded from the CCDC.
;
_cell_angle_alpha 90
_cell_angle_beta 99.797(3)
_cell_angle_gamma 90
_cell_formula_units_Z 4
_cell_length_a 9.1730(7)
_cell_length_b 8.5365(7)
_cell_length_c 27.741(3)
_cell_measurement_reflns_used 40975
_cell_measurement_temperature 298(2)
_cell_measurement_theta_max 28.3
_cell_measurement_theta_min 2.2
_cell_volume 2140.6(3)
_computing_cell_refinement 'Bruker SAINT'
_computing_data_collection 'Bruker APEX2'
_computing_data_reduction 'Bruker SAINT'
_computing_molecular_graphics 'Bruker SHELXTL'
_computing_publication_material 'Bruker SHELXTL'
_computing_structure_refinement 'SHELXL-2017/1 (Sheldrick, 2017)'
_computing_structure_solution 'SHELXT 2014/4 (Sheldrick, 2014)'
_diffrn_ambient_temperature 298(2)
_diffrn_measured_fraction_theta_full 1.000
_diffrn_measured_fraction_theta_max 0.994
_diffrn_measurement_device_type 'Bruker APEX-II CCD'
_diffrn_measurement_method '\f and \w scans'
_diffrn_radiation_type MoK\a
_diffrn_radiation_wavelength 0.71073
_diffrn_reflns_av_R_equivalents 0.0849
_diffrn_reflns_av_unetI/netI 0.0531
_diffrn_reflns_Laue_measured_fraction_full 1.000
_diffrn_reflns_Laue_measured_fraction_max 0.994
_diffrn_reflns_limit_h_max 12
_diffrn_reflns_limit_h_min -12
_diffrn_reflns_limit_k_max 9
_diffrn_reflns_limit_k_min -11
_diffrn_reflns_limit_l_max 36
_diffrn_reflns_limit_l_min -36
_diffrn_reflns_number 40975
_diffrn_reflns_point_group_measured_fraction_full 1.000
_diffrn_reflns_point_group_measured_fraction_max 0.994
_diffrn_reflns_theta_full 25.242
_diffrn_reflns_theta_max 28.280
_diffrn_reflns_theta_min 2.235
_diffrn_source 'micro-focus sealed X-ray tube'
_exptl_absorpt_coefficient_mu 36.161
_exptl_absorpt_correction_T_max 0.7461
_exptl_absorpt_correction_T_min 0.1594
_exptl_absorpt_correction_type multi-scan
_exptl_absorpt_process_details SADABS-2016/2
_exptl_crystal_colour silver
_exptl_crystal_density_diffrn 5.916
_exptl_crystal_description needle
_exptl_crystal_F_000 3192
_exptl_crystal_size_max 0.068
_exptl_crystal_size_mid 0.059
_exptl_crystal_size_min 0.043
_refine_diff_density_max 3.531
_refine_diff_density_min -2.048
_refine_diff_density_rms 0.421
_refine_ls_extinction_coef 0.000139(15)
_refine_ls_extinction_expression Fc^*^=kFc[1+0.001xFc^2^\l^3^/sin(2\q)]^-1/4^
_refine_ls_extinction_method 'SHELXL-2017/1 (Sheldrick 2017)'
_refine_ls_goodness_of_fit_ref 1.084
_refine_ls_hydrogen_treatment undef
_refine_ls_matrix_type full
_refine_ls_number_parameters 176
_refine_ls_number_reflns 5492
_refine_ls_number_restraints 0
_refine_ls_restrained_S_all 1.084
_refine_ls_R_factor_all 0.0507
_refine_ls_R_factor_gt 0.0385
_refine_ls_shift/su_max 0.000
_refine_ls_shift/su_mean 0.000
_refine_ls_structure_factor_coef Fsqd
_refine_ls_weighting_details 'w=1/[\s^2^(Fo^2^)+29.0261P] where P=(Fo^2^+2Fc^2^)/3'
_refine_ls_weighting_scheme calc
_refine_ls_wR_factor_gt 0.0775
_refine_ls_wR_factor_ref 0.0817
_reflns_Friedel_coverage 0.000
_reflns_number_gt 4663
_reflns_number_total 5492
_reflns_threshold_expression 'I > 2\s(I)'
_cod_data_source_file d5dt01185j2.cif
_cod_data_source_block Ba2_7Pb1_1Sb4_1Se10
_cod_depositor_comments 'Adding full bibliography for 7719308.cif.'
_cod_original_sg_symbol_H-M 'P 21/c'
_cod_database_code 7719308
_shelx_shelxl_version_number 2017/1
_shelx_space_group_comment
;
The symmetry employed for this shelxl refinement is uniquely defined
by the following loop, which should always be used as a source of
symmetry information in preference to the above space-group names.
They are only intended as comments.
;
_exptl_absorpt_special_details multi-scan

loop_
_space_group_symop_operation_xyz
'x, y, z'
'-x, y+1/2, -z+1/2'
'-x, -y, -z'
'x, -y-1/2, z-1/2'

loop_
_atom_site_label
_atom_site_type_symbol
_atom_site_fract_x
_atom_site_fract_y
_atom_site_fract_z
_atom_site_U_iso_or_equiv
_atom_site_adp_type
_atom_site_occupancy
_atom_site_site_symmetry_order
_atom_site_calc_flag
_atom_site_refinement_flags_posn
_atom_site_refinement_flags_adp
_atom_site_refinement_flags_occupancy
_atom_site_disorder_assembly
_atom_site_disorder_group
Pb1 Pb 0.08191(5) 0.03190(6) 0.43568(2) 0.02769(18) Uani 0.700(5) 1 d . . P . .
Sb1 Sb 0.08191(5) 0.03190(6) 0.43568(2) 0.02769(18) Uani 0.300(5) 1 d . . P . .
Sb2 Sb 0.17154(9) 0.13447(10) 0.04304(3) 0.0377(3) Uani 0.799(5) 1 d . . P . .
Pb2 Pb 0.17154(9) 0.13447(10) 0.04304(3) 0.0377(3) Uani 0.201(5) 1 d . . P . .
Ba1 Ba 0.02642(6) 0.74622(7) 0.29866(2) 0.01561(13) Uani 1 1 d . . . . .
Ba2 Ba 0.47669(6) 0.24611(7) 0.20255(2) 0.01557(13) Uani 1 1 d . . . . .
Ba3 Ba 0.4087(2) 0.59929(14) 0.06932(7) 0.0169(3) Uani 0.75 1 d . . P . .
Pb3 Pb 0.3989(5) 0.5427(3) 0.07322(15) 0.0305(7) Uani 0.25 1 d . . P . .
Sb3 Sb 0.20591(7) 0.81330(8) 0.15999(3) 0.01742(15) Uani 1 1 d . . . . .
Sb4 Sb 0.26700(8) 0.30089(8) 0.35005(3) 0.02092(16) Uani 1 1 d . . . . .
Sb5 Sb 0.64395(7) 0.13117(8) 0.05679(3) 0.01787(15) Uani 1 1 d . . . . .
Se1 Se 0.00829(10) 0.13728(11) 0.31878(4) 0.0163(2) Uani 1 1 d . . . . .
Se2 Se 0.09855(12) 0.71594(13) 0.00532(4) 0.0250(2) Uani 1 1 d . . . . .
Se3 Se 0.11479(10) 0.48827(12) 0.39788(4) 0.0182(2) Uani 1 1 d . . . . .
Se4 Se 0.18572(11) 0.33829(12) 0.11415(4) 0.0183(2) Uani 1 1 d . . . . .
Se5 Se 0.25661(11) 0.45730(11) 0.27224(4) 0.0158(2) Uani 1 1 d . . . . .
Se6 Se 0.34305(12) 0.19832(13) 0.49434(4) 0.0231(2) Uani 1 1 d . . . . .
Se7 Se 0.54348(11) 0.48601(12) 0.39870(4) 0.0199(2) Uani 1 1 d . . . . .
Se8 Se 0.56939(11) 0.13558(11) 0.31656(4) 0.0170(2) Uani 1 1 d . . . . .
Se9 Se 0.68003(11) 0.36676(11) 0.11552(4) 0.0191(2) Uani 1 1 d . . . . .
Se10 Se 0.75771(11) 0.47894(11) 0.26255(4) 0.0169(2) Uani 1 1 d . . . . .

loop_
_atom_site_aniso_label
_atom_site_aniso_U_11
_atom_site_aniso_U_22
_atom_site_aniso_U_33
_atom_site_aniso_U_23
_atom_site_aniso_U_13
_atom_site_aniso_U_12
Pb1 0.0231(3) 0.0323(3) 0.0271(3) -0.0023(2) 0.0026(2) 0.0035(2)
Sb1 0.0231(3) 0.0323(3) 0.0271(3) -0.0023(2) 0.0026(2) 0.0035(2)
Sb2 0.0442(5) 0.0426(5) 0.0285(5) -0.0010(3) 0.0124(3) -0.0041(3)
Pb2 0.0442(5) 0.0426(5) 0.0285(5) -0.0010(3) 0.0124(3) -0.0041(3)
Ba1 0.0146(3) 0.0149(3) 0.0170(3) -0.0018(2) 0.0016(2) -0.0011(2)
Ba2 0.0147(3) 0.0154(3) 0.0160(3) 0.0025(2) 0.0009(2) -0.0002(2)
Ba3 0.0181(4) 0.0200(7) 0.0122(6) 0.0012(6) 0.0014(4) 0.0006(6)
Pb3 0.0354(14) 0.0328(18) 0.0231(12) 0.0079(15) 0.0044(9) 0.0108(16)
Sb3 0.0149(3) 0.0202(3) 0.0168(4) 0.0012(3) 0.0017(3) 0.0005(2)
Sb4 0.0310(4) 0.0147(3) 0.0170(4) 0.0024(3) 0.0038(3) 0.0050(3)
Sb5 0.0174(3) 0.0199(3) 0.0159(4) 0.0028(3) 0.0016(3) 0.0000(3)
Se1 0.0154(5) 0.0126(4) 0.0203(6) -0.0005(4) 0.0013(4) -0.0009(3)
Se2 0.0218(5) 0.0266(6) 0.0253(6) -0.0030(5) 0.0008(4) -0.0017(4)
Se3 0.0145(5) 0.0199(5) 0.0199(5) -0.0026(4) 0.0021(4) -0.0007(4)
Se4 0.0181(5) 0.0210(5) 0.0150(5) 0.0006(4) 0.0005(4) 0.0001(4)
Se5 0.0172(5) 0.0137(4) 0.0158(5) 0.0019(4) 0.0016(4) -0.0002(4)
Se6 0.0244(5) 0.0265(5) 0.0185(6) 0.0010(4) 0.0034(4) 0.0033(4)
Se7 0.0205(5) 0.0182(5) 0.0215(6) -0.0011(4) 0.0054(4) 0.0026(4)
Se8 0.0183(5) 0.0148(4) 0.0179(5) -0.0005(4) 0.0026(4) -0.0012(4)
Se9 0.0204(5) 0.0163(4) 0.0200(6) 0.0015(4) 0.0019(4) 0.0008(4)
Se10 0.0162(5) 0.0126(4) 0.0216(5) 0.0004(4) 0.0020(4) -0.0003(4)

loop_
_atom_type_symbol
_atom_type_description
_atom_type_scat_dispersion_real
_atom_type_scat_dispersion_imag
_atom_type_scat_source
Ba Ba -0.3244 2.2819 'International Tables Vol C Tables 4.2.6.8 and 6.1.1.4'
Pb Pb -3.3944 10.1111 'International Tables Vol C Tables 4.2.6.8 and 6.1.1.4'
Sb Sb -0.5866 1.5461 'International Tables Vol C Tables 4.2.6.8 and 6.1.1.4'
Se Se -0.0929 2.2259 'International Tables Vol C Tables 4.2.6.8 and 6.1.1.4'

loop_
_geom_angle_atom_site_label_1
_geom_angle_atom_site_label_2
_geom_angle_atom_site_label_3
_geom_angle
_geom_angle_site_symmetry_1
_geom_angle_site_symmetry_3
_geom_angle_publ_flag
Se2 Pb1 Se2 89.41(3) 4_566 2_545 ?
Se2 Pb1 Se6 92.17(3) 4_566 . ?
Se2 Pb1 Se6 85.37(3) 2_545 . ?
Se2 Pb1 Se4 81.54(3) 4_566 2_545 ?
Se2 Pb1 Se4 93.14(3) 2_545 2_545 ?
Se6 Pb1 Se4 173.56(4) . 2_545 ?
Se2 Pb1 Se9 90.70(3) 4_566 2_645 ?
Se2 Pb1 Se9 169.96(3) 2_545 2_645 ?
Se6 Pb1 Se9 84.59(3) . 2_645 ?
Se4 Pb1 Se9 96.81(3) 2_545 2_645 ?
Se4 Sb2 Se6 93.92(4) . 4_565 ?
Se4 Sb2 Se2 89.14(4) . 3_565 ?
Se6 Sb2 Se2 93.51(4) 4_565 3_565 ?
Se1 Ba1 Se10 65.23(3) 2 1_455 ?
Se1 Ba1 Se1 115.71(3) 2 1_565 ?
Se10 Ba1 Se1 131.19(3) 1_455 1_565 ?
Se1 Ba1 Se5 63.24(3) 2 . ?
Se10 Ba1 Se5 83.98(3) 1_455 . ?
Se1 Ba1 Se5 142.86(3) 1_565 . ?
Se1 Ba1 Se9 133.69(3) 2 2_655 ?
Se10 Ba1 Se9 148.55(3) 1_455 2_655 ?
Se1 Ba1 Se9 69.26(3) 1_565 2_655 ?
Se5 Ba1 Se9 85.67(3) . 2_655 ?
Se1 Ba1 Se4 140.79(3) 2 2 ?
Se10 Ba1 Se4 83.78(3) 1_455 2 ?
Se1 Ba1 Se4 67.08(3) 1_565 2 ?
Se5 Ba1 Se4 139.59(3) . 2 ?
Se9 Ba1 Se4 85.11(3) 2_655 2 ?
Se1 Ba1 Se10 69.43(3) 2 2_655 ?
Se10 Ba1 Se10 133.88(2) 1_455 2_655 ?
Se1 Ba1 Se10 64.07(3) 1_565 2_655 ?
Se5 Ba1 Se10 83.24(3) . 2_655 ?
Se9 Ba1 Se10 73.78(3) 2_655 2_655 ?
Se4 Ba1 Se10 130.90(3) 2 2_655 ?
Se1 Ba1 Se5 69.88(3) 2 2 ?
Se10 Ba1 Se5 75.29(3) 1_455 2 ?
Se1 Ba1 Se5 62.03(2) 1_565 2 ?
Se5 Ba1 Se5 133.09(2) . 2 ?
Se9 Ba1 Se5 131.14(3) 2_655 2 ?
Se4 Ba1 Se5 79.77(3) 2 2 ?
Se10 Ba1 Se5 81.90(3) 2_655 2 ?
Se1 Ba1 Se3 124.01(3) 2 . ?
Se10 Ba1 Se3 82.44(3) 1_455 . ?
Se1 Ba1 Se3 119.95(3) 1_565 . ?
Se5 Ba1 Se3 69.25(3) . . ?
Se9 Ba1 Se3 66.12(3) 2_655 . ?
Se4 Ba1 Se3 71.04(3) 2 . ?
Se10 Ba1 Se3 132.22(3) 2_655 . ?
Se5 Ba1 Se3 144.91(3) 2 . ?
Se1 Ba1 Ba2 85.56(2) 2 2_655 ?
Se10 Ba1 Ba2 132.53(2) 1_455 2_655 ?
Se1 Ba1 Ba2 94.49(2) 1_565 2_655 ?
Se5 Ba1 Ba2 48.845(19) . 2_655 ?
Se9 Ba1 Ba2 48.62(2) 2_655 2_655 ?
Se4 Ba1 Ba2 133.60(2) 2 2_655 ?
Se10 Ba1 Ba2 48.601(19) 2_655 2_655 ?
Se5 Ba1 Ba2 130.22(2) 2 2_655 ?
Se3 Ba1 Ba2 84.72(2) . 2_655 ?
Se1 Ba1 Ba2 93.64(2) 2 2 ?
Se10 Ba1 Ba2 47.12(2) 1_455 2 ?
Se1 Ba1 Ba2 85.66(2) 1_565 2 ?
Se5 Ba1 Ba2 130.90(2) . 2 ?
Se9 Ba1 Ba2 132.14(3) 2_655 2 ?
Se4 Ba1 Ba2 47.185(19) 2 2 ?
Se10 Ba1 Ba2 130.89(2) 2_655 2 ?
Se5 Ba1 Ba2 49.19(2) 2 2 ?
Se3 Ba1 Ba2 95.91(2) . 2 ?
Ba2 Ba1 Ba2 179.18(2) 2_655 2 ?
Se8 Ba2 Se8 116.11(3) . 2_655 ?
Se8 Ba2 Se10 66.58(3) . 2_645 ?
Se8 Ba2 Se10 129.67(3) 2_655 2_645 ?
Se8 Ba2 Se4 143.92(3) . . ?
Se8 Ba2 Se4 66.24(3) 2_655 . ?
Se10 Ba2 Se4 84.45(3) 2_645 . ?
Se8 Ba2 Se9 132.86(3) . . ?
Se8 Ba2 Se9 70.42(3) 2_655 . ?
Se10 Ba2 Se9 147.81(3) 2_645 . ?
Se4 Ba2 Se9 82.97(3) . . ?
Se8 Ba2 Se10 69.50(3) . . ?
Se8 Ba2 Se10 64.69(3) 2_655 . ?
Se10 Ba2 Se10 135.11(2) 2_645 . ?
Se4 Ba2 Se10 130.23(3) . . ?
Se9 Ba2 Se10 73.57(3) . . ?
Se8 Ba2 Se5 62.64(3) . 2_645 ?
Se8 Ba2 Se5 142.89(3) 2_655 2_645 ?
Se10 Ba2 Se5 85.63(3) 2_645 2_645 ?
Se4 Ba2 Se5 138.86(3) . 2_645 ?
Se9 Ba2 Se5 84.62(3) . 2_645 ?
Se10 Ba2 Se5 82.44(3) . 2_645 ?
Se8 Ba2 Se5 72.28(3) . . ?
Se8 Ba2 Se5 60.96(3) 2_655 . ?
Se10 Ba2 Se5 74.73(3) 2_645 . ?
Se4 Ba2 Se5 79.87(3) . . ?
Se9 Ba2 Se5 131.33(3) . . ?
Se10 Ba2 Se5 83.76(3) . . ?
Se5 Ba2 Se5 134.89(2) 2_645 . ?
Se8 Ba2 Se7 123.57(3) . 2_645 ?
Se8 Ba2 Se7 120.07(3) 2_655 2_645 ?
Se10 Ba2 Se7 81.68(3) 2_645 2_645 ?
Se4 Ba2 Se7 69.26(3) . 2_645 ?
Se9 Ba2 Se7 66.16(3) . 2_645 ?
Se10 Ba2 Se7 132.38(3) . 2_645 ?
Se5 Ba2 Se7 69.83(3) 2_645 2_645 ?
Se5 Ba2 Se7 142.65(3) . 2_645 ?
Se8 Ba2 Ba1 84.92(2) . 2_645 ?
Se8 Ba2 Ba1 95.57(2) 2_655 2_645 ?
Se10 Ba2 Ba1 133.29(2) 2_645 2_645 ?
Se4 Ba2 Ba1 131.15(3) . 2_645 ?
Se9 Ba2 Ba1 48.33(2) . 2_645 ?
Se10 Ba2 Ba1 48.57(2) . 2_645 ?
Se5 Ba2 Ba1 47.847(19) 2_645 2_645 ?
Se5 Ba2 Ba1 132.12(2) . 2_645 ?
Se7 Ba2 Ba1 84.97(2) 2_645 2_645 ?
Se8 Ba2 Ba1 95.87(2) . 2_545 ?
Se8 Ba2 Ba1 84.28(2) 2_655 2_545 ?
Se10 Ba2 Ba1 47.053(19) 2_645 2_545 ?
Se4 Ba2 Ba1 48.06(2) . 2_545 ?
Se9 Ba2 Ba1 130.90(2) . 2_545 ?
Se10 Ba2 Ba1 131.93(2) . 2_545 ?
Se5 Ba2 Ba1 132.40(2) 2_645 2_545 ?
Se5 Ba2 Ba1 48.460(19) . 2_545 ?
Se7 Ba2 Ba1 94.41(2) 2_645 2_545 ?
Ba1 Ba2 Ba1 179.17(2) 2_645 2_545 ?
Se8 Ba2 Ba3 156.59(3) . . ?
Se8 Ba2 Ba3 41.78(3) 2_655 . ?
Se10 Ba2 Ba3 130.33(3) 2_645 . ?
Se4 Ba2 Ba3 45.95(3) . . ?
Se9 Ba2 Ba3 43.75(3) . . ?
Se10 Ba2 Ba3 89.89(3) . . ?
Se5 Ba2 Ba3 127.38(3) 2_645 . ?
Se5 Ba2 Ba3 95.23(3) . . ?
Se7 Ba2 Ba3 78.39(3) 2_645 . ?
Ba1 Ba2 Ba3 89.61(3) 2_645 . ?
Ba1 Ba2 Ba3 89.74(3) 2_545 . ?
Pb3 Ba3 Se8 82.1(7) . 2_655 ?
Pb3 Ba3 Se6 122.4(7) . 2_655 ?
Se8 Ba3 Se6 126.45(6) 2_655 2_655 ?
Pb3 Ba3 Se2 103.8(7) . . ?
Se8 Ba3 Se2 114.81(6) 2_655 . ?
Se6 Ba3 Se2 104.79(5) 2_655 . ?
Pb3 Ba3 Se9 59.3(6) . . ?
Se8 Ba3 Se9 75.64(5) 2_655 . ?
Se6 Ba3 Se9 79.19(5) 2_655 . ?
Se2 Ba3 Se9 159.92(6) . . ?
Pb3 Ba3 Se6 51.3(7) . 4_565 ?
Se8 Ba3 Se6 133.44(5) 2_655 4_565 ?
Se6 Ba3 Se6 85.76(5) 2_655 4_565 ?
Se2 Ba3 Se6 80.85(5) . 4_565 ?
Se9 Ba3 Se6 79.83(4) . 4_565 ?
Pb3 Ba3 Se4 32.5(7) . . ?
Se8 Ba3 Se4 68.69(4) 2_655 . ?
Se6 Ba3 Se4 153.82(6) 2_655 . ?
Se2 Ba3 Se4 82.83(5) . . ?
Se9 Ba3 Se4 85.64(4) . . ?
Se6 Ba3 Se4 70.54(4) 4_565 . ?
Pb3 Ba3 Se7 152.0(7) . 2_655 ?
Se8 Ba3 Se7 70.24(4) 2_655 2_655 ?
Se6 Ba3 Se7 79.51(4) 2_655 2_655 ?
Se2 Ba3 Se7 84.70(4) . 2_655 ?
Se9 Ba3 Se7 115.34(6) . 2_655 ?
Se6 Ba3 Se7 156.01(6) 4_565 2_655 ?
Se4 Ba3 Se7 126.51(6) . 2_655 ?
Pb3 Ba3 Sb4 117.1(7) . 2_655 ?
Se8 Ba3 Sb4 57.10(4) 2_655 2_655 ?
Se6 Ba3 Sb4 69.50(4) 2_655 2_655 ?
Se2 Ba3 Sb4 134.94(5) . 2_655 ?
Se9 Ba3 Sb4 65.07(4) . 2_655 ?
Se6 Ba3 Sb4 139.78(6) 4_565 2_655 ?
Se4 Ba3 Sb4 122.61(5) . 2_655 ?
Se7 Ba3 Sb4 50.28(3) 2_655 2_655 ?
Pb3 Ba3 Sb3 101.0(7) . . ?
Se8 Ba3 Sb3 41.42(3) 2_655 . ?
Se6 Ba3 Sb3 134.51(4) 2_655 . ?
Se2 Ba3 Sb3 74.61(4) . . ?
Se9 Ba3 Sb3 116.99(5) . . ?
Se6 Ba3 Sb3 136.79(6) 4_565 . ?
Se4 Ba3 Sb3 71.53(4) . . ?
Se7 Ba3 Sb3 55.01(3) 2_655 . ?
Sb4 Ba3 Sb3 79.48(4) 2_655 . ?
Pb3 Ba3 Ba2 39.6(7) . . ?
Se8 Ba3 Ba2 45.61(3) 2_655 . ?
Se6 Ba3 Ba2 125.74(5) 2_655 . ?
Se2 Ba3 Ba2 127.62(5) . . ?
Se9 Ba3 Ba2 46.86(3) . . ?
Se6 Ba3 Ba2 89.28(3) 4_565 . ?
Se4 Ba3 Ba2 45.87(3) . . ?
Se7 Ba3 Ba2 114.70(5) 2_655 . ?
Sb4 Ba3 Ba2 80.99(3) 2_655 . ?
Sb3 Ba3 Ba2 78.77(3) . . ?
Pb3 Ba3 Ba3 86.2(7) . 3_665 ?
Se8 Ba3 Ba3 151.06(7) 2_655 3_665 ?
Se6 Ba3 Ba3 43.30(4) 2_655 3_665 ?
Se2 Ba3 Ba3 93.64(6) . 3_665 ?
Se9 Ba3 Ba3 75.61(5) . 3_665 ?
Se6 Ba3 Ba3 42.47(3) 4_565 3_665 ?
Se4 Ba3 Ba3 112.23(5) . 3_665 ?
Se7 Ba3 Ba3 120.33(5) 2_655 3_665 ?
Sb4 Ba3 Ba3 106.74(6) 2_655 3_665 ?
Sb3 Ba3 Ba3 167.36(6) . 3_665 ?
Ba2 Ba3 Ba3 112.75(4) . 3_665 ?
Ba3 Pb3 Se6 121.0(7) . 4_565 ?
Ba3 Pb3 Se4 142.3(7) . . ?
Se6 Pb3 Se4 80.46(9) 4_565 . ?
Ba3 Pb3 Se9 112.5(7) . . ?
Se6 Pb3 Se9 88.34(10) 4_565 . ?
Se4 Pb3 Se9 97.59(9) . . ?
Ba3 Pb3 Se8 88.6(7) . 2_655 ?
Se6 Pb3 Se8 150.31(11) 4_565 2_655 ?
Se4 Pb3 Se8 74.58(10) . 2_655 ?
Se9 Pb3 Se8 79.40(10) . 2_655 ?
Se10 Sb3 Se8 97.51(4) 2_655 2_655 ?
Se10 Sb3 Se1 97.15(4) 2_655 2 ?
Se8 Sb3 Se1 101.88(4) 2_655 2 ?
Se10 Sb3 Ba3 144.01(4) 2_655 . ?
Se8 Sb3 Ba3 54.80(4) 2_655 . ?
Se1 Sb3 Ba3 109.89(4) 2 . ?
Se5 Sb4 Se3 99.42(4) . . ?
Se5 Sb4 Se1 95.36(4) . . ?
Se3 Sb4 Se1 87.96(4) . . ?
Se5 Sb4 Ba3 130.68(4) . 2_645 ?
Se3 Sb4 Ba3 114.02(4) . 2_645 ?
Se1 Sb4 Ba3 119.90(4) . 2_645 ?
Se9 Sb5 Se7 95.52(4) . 2_645 ?
Se9 Sb5 Se3 92.99(4) . 2_645 ?
Se7 Sb5 Se3 96.99(4) 2_645 2_645 ?
Sb3 Se1 Sb4 106.06(4) 2_545 . ?
Sb3 Se1 Ba1 96.24(3) 2_545 2_545 ?
Sb4 Se1 Ba1 95.70(3) . 2_545 ?
Sb3 Se1 Ba1 131.38(4) 2_545 1_545 ?
Sb4 Se1 Ba1 119.04(4) . 1_545 ?
Ba1 Se1 Ba1 96.45(3) 2_545 1_545 ?
Pb1 Se2 Sb2 94.02(4) 4_565 3_565 ?
Pb1 Se2 Pb1 90.59(3) 4_565 2 ?
Sb2 Se2 Pb1 88.60(4) 3_565 2 ?
Pb1 Se2 Ba3 94.81(4) 4_565 . ?
Sb2 Se2 Ba3 170.97(5) 3_565 . ?
Pb1 Se2 Ba3 93.16(4) 2 . ?
Sb4 Se3 Sb5 92.71(4) . 2_655 ?
Sb4 Se3 Ba1 93.30(4) . . ?
Sb5 Se3 Ba1 98.41(4) 2_655 . ?
Sb2 Se4 Pb3 93.07(9) . . ?
Sb2 Se4 Pb1 94.86(4) . 2 ?
Pb3 Se4 Pb1 92.25(8) . 2 ?
Sb2 Se4 Ba2 108.81(4) . . ?
Pb3 Se4 Ba2 85.69(8) . . ?
Pb1 Se4 Ba2 156.31(4) 2 . ?
Sb2 Se4 Ba3 96.65(5) . . ?
Pb3 Se4 Ba3 5.24(9) . . ?
Pb1 Se4 Ba3 88.13(4) 2 . ?
Ba2 Se4 Ba3 88.17(4) . . ?
Sb2 Se4 Ba1 114.60(4) . 2_545 ?
Pb3 Se4 Ba1 152.32(9) . 2_545 ?
Pb1 Se4 Ba1 86.29(3) 2 2_545 ?
Ba2 Se4 Ba1 84.75(3) . 2_545 ?
Ba3 Se4 Ba1 148.60(5) . 2_545 ?
Sb4 Se5 Ba1 97.67(4) . . ?
Sb4 Se5 Ba2 106.34(4) . 2_655 ?
Ba1 Se5 Ba2 83.31(3) . 2_655 ?
Sb4 Se5 Ba1 97.20(3) . 2_545 ?
Ba1 Se5 Ba1 93.80(3) . 2_545 ?
Ba2 Se5 Ba1 156.46(3) 2_655 2_545 ?
Sb4 Se5 Ba2 104.88(3) . . ?
Ba1 Se5 Ba2 157.41(3) . . ?
Ba2 Se5 Ba2 91.38(3) 2_655 . ?
Ba1 Se5 Ba2 82.35(3) 2_545 . ?
Sb2 Se6 Pb3 92.29(8) 4_566 4_566 ?
Sb2 Se6 Pb1 92.45(4) 4_566 . ?
Pb3 Se6 Pb1 95.31(8) 4_566 . ?
Sb2 Se6 Ba3 162.58(5) 4_566 2_645 ?
Pb3 Se6 Ba3 99.90(8) 4_566 2_645 ?
Pb1 Se6 Ba3 98.70(4) . 2_645 ?
Sb2 Se6 Ba3 98.90(5) 4_566 4_566 ?
Pb3 Se6 Ba3 7.62(7) 4_566 4_566 ?
Pb1 Se6 Ba3 91.19(4) . 4_566 ?
Ba3 Se6 Ba3 94.23(5) 2_645 4_566 ?
Sb5 Se7 Pb2 97.17(4) 2_655 2_655 ?
Sb5 Se7 Ba3 113.74(5) 2_655 2_645 ?
Pb2 Se7 Ba3 101.50(4) 2_655 2_645 ?
Sb5 Se7 Ba2 97.35(3) 2_655 2_655 ?
Pb2 Se7 Ba2 94.72(3) 2_655 2_655 ?
Ba3 Se7 Ba2 142.39(5) 2_645 2_655 ?
Sb3 Se8 Pb3 87.98(8) 2_645 2_645 ?
Sb3 Se8 Ba3 83.79(4) 2_645 2_645 ?
Pb3 Se8 Ba3 9.25(5) 2_645 2_645 ?
Sb3 Se8 Ba2 98.09(4) 2_645 . ?
Pb3 Se8 Ba2 170.10(8) 2_645 . ?
Ba3 Se8 Ba2 163.89(5) 2_645 . ?
Sb3 Se8 Ba2 134.28(4) 2_645 2_645 ?
Pb3 Se8 Ba2 83.81(6) 2_645 2_645 ?
Ba3 Se8 Ba2 92.62(4) 2_645 2_645 ?
Ba2 Se8 Ba2 97.30(3) . 2_645 ?
Sb5 Se9 Pb3 97.60(8) . . ?
Sb5 Se9 Pb1 95.11(4) . 2_655 ?
Pb3 Se9 Pb1 102.33(7) . 2_655 ?
Sb5 Se9 Ba3 102.65(5) . . ?
Pb3 Se9 Ba3 8.23(7) . . ?
Pb1 Se9 Ba3 95.27(4) 2_655 . ?
Sb5 Se9 Ba1 101.88(3) . 2_645 ?
Pb3 Se9 Ba1 158.21(9) . 2_645 ?
Pb1 Se9 Ba1 85.66(3) 2_655 2_645 ?
Ba3 Se9 Ba1 155.26(5) . 2_645 ?
Sb5 Se9 Ba2 100.55(4) . . ?
Pb3 Se9 Ba2 83.88(8) . . ?
Pb1 Se9 Ba2 162.27(4) 2_655 . ?
Ba3 Se9 Ba2 89.39(4) . . ?
Ba1 Se9 Ba2 83.05(3) 2_645 . ?
Sb3 Se10 Ba1 98.07(3) 2_645 1_655 ?
Sb3 Se10 Ba2 97.53(4) 2_645 2_655 ?
Ba1 Se10 Ba2 85.82(3) 1_655 2_655 ?
Sb3 Se10 Ba1 95.27(3) 2_645 2_645 ?
Ba1 Se10 Ba1 94.81(3) 1_655 2_645 ?
Ba2 Se10 Ba1 166.97(4) 2_655 2_645 ?
Sb3 Se10 Ba2 93.85(3) 2_645 . ?
Ba1 Se10 Ba2 168.02(4) 1_655 . ?
Ba2 Se10 Ba2 93.86(3) 2_655 . ?
Ba1 Se10 Ba2 82.83(3) 2_645 . ?

loop_
_geom_bond_atom_site_label_1
_geom_bond_atom_site_label_2
_geom_bond_distance
_geom_bond_site_symmetry_2
_geom_bond_publ_flag
Pb1 Se2 2.8515(13) 4_566 ?
Pb1 Se2 2.9680(13) 2_545 ?
Pb1 Se6 3.0129(12) . ?
Pb1 Se4 3.0845(11) 2_545 ?
Pb1 Se9 3.1352(12) 2_645 ?
Sb2 Se4 2.6169(13) . ?
Sb2 Se6 2.6573(14) 4_565 ?
Sb2 Se2 2.9048(14) 3_565 ?
Ba1 Se1 3.3508(12) 2 ?
Ba1 Se10 3.3830(11) 1_455 ?
Ba1 Se1 3.3935(11) 1_565 ?
Ba1 Se5 3.4066(11) . ?
Ba1 Se9 3.4346(12) 2_655 ?
Ba1 Se4 3.4433(13) 2 ?
Ba1 Se10 3.4490(12) 2_655 ?
Ba1 Se5 3.4811(11) 2 ?
Ba1 Se3 3.5104(12) . ?
Ba1 Ba2 4.5638(9) 2_655 ?
Ba1 Ba2 4.6094(9) 2 ?
Ba2 Se8 3.2713(12) . ?
Ba2 Se8 3.3819(12) 2_655 ?
Ba2 Se10 3.3868(12) 2_645 ?
Ba2 Se4 3.3955(11) . ?
Ba2 Se9 3.4499(13) . ?
Ba2 Se10 3.4505(11) . ?
Ba2 Se5 3.4598(11) 2_645 ?
Ba2 Se5 3.5203(12) . ?
Ba2 Se7 3.5603(13) 2_645 ?
Ba2 Ba3 4.7279(16) . ?
Ba3 Pb3 0.507(3) . ?
Ba3 Se8 3.153(2) 2_655 ?
Ba3 Se6 3.223(2) 2_655 ?
Ba3 Se2 3.244(2) . ?
Ba3 Se9 3.2697(19) . ?
Ba3 Se6 3.274(2) 4_565 ?
Ba3 Se4 3.4001(18) . ?
Ba3 Se7 3.4271(17) 2_655 ?
Ba3 Sb4 3.8143(18) 2_655 ?
Ba3 Sb3 3.836(2) . ?
Ba3 Ba3 4.761(4) 3_665 ?
Pb3 Se6 2.983(4) 4_565 ?
Pb3 Se4 2.985(4) . ?
Pb3 Se9 3.042(4) . ?
Pb3 Se8 3.124(4) 2_655 ?
Sb3 Se10 2.5464(12) 2_655 ?
Sb3 Se8 2.5528(12) 2_655 ?
Sb3 Se1 2.6189(12) 2 ?
Sb4 Se5 2.5260(12) . ?
Sb4 Se3 2.6266(13) . ?
Sb4 Se1 2.7630(12) . ?
Sb5 Se9 2.5739(13) . ?
Sb5 Se7 2.5960(13) 2_645 ?
Sb5 Se3 2.6496(12) 2_645 ?

loop_
_geom_torsion_atom_site_label_1
_geom_torsion_atom_site_label_2
_geom_torsion_atom_site_label_3
_geom_torsion_atom_site_label_4
_geom_torsion
_geom_torsion_site_symmetry_1
_geom_torsion_site_symmetry_2
_geom_torsion_site_symmetry_3
_geom_torsion_site_symmetry_4
_geom_torsion_publ_flag
Se8 Ba3 Pb3 Se6 179.8(6) 2_655 . . 4_565 ?
Se6 Ba3 Pb3 Se6 -51.7(8) 2_655 . . 4_565 ?
Se2 Ba3 Pb3 Se6 66.1(6) . . . 4_565 ?
Se9 Ba3 Pb3 Se6 -102.3(7) . . . 4_565 ?
Se4 Ba3 Pb3 Se6 117.5(13) . . . 4_565 ?
Se7 Ba3 Pb3 Se6 171.0(8) 2_655 . . 4_565 ?
Sb4 Ba3 Pb3 Se6 -133.6(4) 2_655 . . 4_565 ?
Sb3 Ba3 Pb3 Se6 142.7(4) . . . 4_565 ?
Ba2 Ba3 Pb3 Se6 -160.3(13) . . . 4_565 ?
Ba3 Ba3 Pb3 Se6 -26.7(5) 3_665 . . 4_565 ?
Se8 Ba3 Pb3 Se4 62.3(10) 2_655 . . . ?
Se6 Ba3 Pb3 Se4 -169.2(6) 2_655 . . . ?
Se2 Ba3 Pb3 Se4 -51.4(11) . . . . ?
Se9 Ba3 Pb3 Se4 140.2(13) . . . . ?
Se6 Ba3 Pb3 Se4 -117.5(13) 4_565 . . . ?
Se7 Ba3 Pb3 Se4 54(2) 2_655 . . . ?
Sb4 Ba3 Pb3 Se4 108.9(9) 2_655 . . . ?
Sb3 Ba3 Pb3 Se4 25.2(11) . . . . ?
Ba2 Ba3 Pb3 Se4 82.2(12) . . . . ?
Ba3 Ba3 Pb3 Se4 -144.2(10) 3_665 . . . ?
Se8 Ba3 Pb3 Se9 -77.9(4) 2_655 . . . ?
Se6 Ba3 Pb3 Se9 50.5(7) 2_655 . . . ?
Se2 Ba3 Pb3 Se9 168.35(18) . . . . ?
Se6 Ba3 Pb3 Se9 102.3(7) 4_565 . . . ?
Se4 Ba3 Pb3 Se9 -140.2(13) . . . . ?
Se7 Ba3 Pb3 Se9 -86.7(14) 2_655 . . . ?
Sb4 Ba3 Pb3 Se9 -31.3(7) 2_655 . . . ?
Sb3 Ba3 Pb3 Se9 -115.0(3) . . . . ?
Ba2 Ba3 Pb3 Se9 -58.0(7) . . . . ?
Ba3 Ba3 Pb3 Se9 75.5(4) 3_665 . . . ?
Se6 Ba3 Pb3 Se8 128.5(4) 2_655 . . 2_655 ?
Se2 Ba3 Pb3 Se8 -113.71(18) . . . 2_655 ?
Se9 Ba3 Pb3 Se8 77.9(4) . . . 2_655 ?
Se6 Ba3 Pb3 Se8 -179.8(6) 4_565 . . 2_655 ?
Se4 Ba3 Pb3 Se8 -62.3(10) . . . 2_655 ?
Se7 Ba3 Pb3 Se8 -8.7(14) 2_655 . . 2_655 ?
Sb4 Ba3 Pb3 Se8 46.6(4) 2_655 . . 2_655 ?
Sb3 Ba3 Pb3 Se8 -37.1(2) . . . 2_655 ?
Ba2 Ba3 Pb3 Se8 19.9(7) . . . 2_655 ?
Ba3 Ba3 Pb3 Se8 153.48(7) 3_665 . . 2_655 ?
